data_7224454
loop_
_publ_author_name
'Nawrot, I.'
'Machura, B.'
'Kruszynski, R.'

_publ_section_title
;
 Exploration of Cd(ii)/pseudohalide/di-2-pyridyl ketone chemistry --
 rational synthesis, structural analysis and photoluminescence
;
_journal_issue 15
_journal_name_full CrystEngComm
_journal_page_first 2650
_journal_paper_doi 10.1039/C6CE00112B
_journal_volume 18
_journal_year 2016
_chemical_formula_sum 'C48 H40 Cd4 N12 O16'
_chemical_formula_weight 1490.52
_chemical_name_systematic
; 
 ? 
;
_space_group_IT_number 14
_symmetry_cell_setting monoclinic
_symmetry_space_group_name_Hall '-P 2yn'
_symmetry_space_group_name_H-M 'P 1 21/n 1'
_atom_sites_solution_hydrogens geom
_atom_sites_solution_primary direct
_atom_sites_solution_secondary difmap
_audit_creation_method SHELXL-97
_audit_update_record
;
2016-01-11 deposited with the CCDC.
2016-02-29 downloaded from the CCDC.
;
_cell_angle_alpha 90.00
_cell_angle_beta 101.274(4)
_cell_angle_gamma 90.00
_cell_formula_units_Z 2
_cell_length_a 13.3914(6)
_cell_length_b 12.5725(5)
_cell_length_c 16.1350(9)
_cell_measurement_reflns_used 4342
_cell_measurement_temperature 293.0(2)
_cell_measurement_theta_max 28.5690
_cell_measurement_theta_min 3.9110
_cell_volume 2664.1(2)
_computing_cell_refinement 'CrysAlis RED v. 1.163 (UNIL IC & KUMA 2000)'
_computing_data_collection 'CrysAlis CCD v. 1.163 (UNIL IC & KUMA 2000)'
_computing_data_reduction 'CrysAlis RED v. 1.163 (UNIL IC & KUMA 2000)'
_computing_molecular_graphics
;XP in SHELXTL/PC (Sheldrick, 1990b)
 ORTEP-3 W v. 1.062 (Farrugia 1997)
;
_computing_publication_material
;SHELXL-97 (Sheldrick, 1997) and
 PLATON (Spek, 1990)
;
_computing_structure_refinement 'SHELXL-97 (Sheldrick, 1997)'
_computing_structure_solution 'SHELXS-97 (Sheldrick, 1990)'
_diffrn_ambient_temperature 293.0(2)
_diffrn_measured_fraction_theta_full 0.997
_diffrn_measured_fraction_theta_max 0.997
_diffrn_measurement_device_type 'Xcalibur, Atlas, Gemini ultra'
_diffrn_radiation_monochromator graphite
_diffrn_radiation_source 'fine-focus sealed tube'
_diffrn_radiation_type MoK\a
_diffrn_radiation_wavelength 0.71073
_diffrn_reflns_av_R_equivalents 0.0661
_diffrn_reflns_av_sigmaI/netI 0.0630
_diffrn_reflns_limit_h_max 15
_diffrn_reflns_limit_h_min -13
_diffrn_reflns_limit_k_max 13
_diffrn_reflns_limit_k_min -15
_diffrn_reflns_limit_l_max 19
_diffrn_reflns_limit_l_min -17
_diffrn_reflns_number 11503
_diffrn_reflns_theta_full 25.10
_diffrn_reflns_theta_max 25.10
_diffrn_reflns_theta_min 3.49
_exptl_absorpt_coefficient_mu 1.655
_exptl_absorpt_correction_T_max 1.00000
_exptl_absorpt_correction_T_min 0.55234
_exptl_absorpt_correction_type multi-scan
_exptl_absorpt_process_details 'CrysAlis RED, (2005)'
_exptl_crystal_colour 'light yellow'
_exptl_crystal_density_diffrn 1.858
_exptl_crystal_density_method 'not measured'
_exptl_crystal_description 'triangle plate'
_exptl_crystal_F_000 1464
_exptl_crystal_size_max 0.12
_exptl_crystal_size_mid 0.06
_exptl_crystal_size_min 0.03
_refine_diff_density_max 1.546
_refine_diff_density_min -1.565
_refine_diff_density_rms 0.149
_refine_ls_extinction_method none
_refine_ls_goodness_of_fit_ref 1.046
_refine_ls_hydrogen_treatment constr
_refine_ls_matrix_type full
_refine_ls_number_parameters 363
_refine_ls_number_reflns 4731
_refine_ls_number_restraints 0
_refine_ls_restrained_S_all 1.046
_refine_ls_R_factor_all 0.0773
_refine_ls_R_factor_gt 0.0592
_refine_ls_shift/su_max 0.000
_refine_ls_shift/su_mean 0.000
_refine_ls_structure_factor_coef Fsqd
_refine_ls_weighting_details 'calc w=1/[\s^2^(Fo^2^)+(0.0994P)^2^+0.0696P] where P=(Fo^2^+2Fc^2^)/3'
_refine_ls_weighting_scheme calc
_refine_ls_wR_factor_gt 0.1523
_refine_ls_wR_factor_ref 0.1677
_reflns_number_gt 3685
_reflns_number_total 4731
_reflns_threshold_expression >2sigma(I)
_cod_data_source_file c6ce00112b2.cif
_cod_data_source_block cd136f
_cod_depositor_comments 'Adding full bibliography for 7224447--7224455.cif.'
_cod_original_sg_symbol_H-M P21/n
_cod_database_code 7224454

loop_
_symmetry_equiv_pos_as_xyz
'x, y, z'
'-x+1/2, y+1/2, -z+1/2'
'-x, -y, -z'
'x-1/2, -y-1/2, z-1/2'

loop_
_atom_site_label
_atom_site_type_symbol
_atom_site_fract_x
_atom_site_fract_y
_atom_site_fract_z
_atom_site_U_iso_or_equiv
_atom_site_adp_type
_atom_site_occupancy
_atom_site_symmetry_multiplicity
_atom_site_calc_flag
_atom_site_refinement_flags
C1 C 0.2537(6) 0.2442(7) 0.4890(5) 0.0632(19) Uani 1 1 d .
H1 H 0.2003 0.1958 0.4771 0.076 Uiso 1 1 calc R
C2 C 0.3505(7) 0.2080(7) 0.5191(7) 0.085(3) Uani 1 1 d .
H2 H 0.3624 0.1357 0.5285 0.102 Uiso 1 1 calc R
C3 C 0.4298(7) 0.2793(8) 0.5354(7) 0.092(3) Uani 1 1 d .
H3 H 0.4962 0.2558 0.5540 0.111 Uiso 1 1 calc R
C4 C 0.4090(5) 0.3854(7) 0.5238(6) 0.079(3) Uani 1 1 d .
H4 H 0.4615 0.4347 0.5366 0.095 Uiso 1 1 calc R
C5 C 0.3117(5) 0.4197(5) 0.4936(5) 0.0512(16) Uani 1 1 d .
C6 C 0.2818(4) 0.5366(6) 0.4800(4) 0.0482(15) Uani 1 1 d .
C7 C 0.2767(5) 0.5718(5) 0.3882(5) 0.0587(19) Uani 1 1 d .
C8 C 0.3416(6) 0.5277(8) 0.3378(6) 0.076(2) Uani 1 1 d .
H8 H 0.3885 0.4746 0.3579 0.091 Uiso 1 1 calc R
C9 C 0.3310(9) 0.5684(9) 0.2559(7) 0.099(4) Uani 1 1 d .
H9 H 0.3711 0.5420 0.2197 0.119 Uiso 1 1 calc R
C10 C 0.2619(10) 0.6468(11) 0.2293(7) 0.106(3) Uani 1 1 d .
H10 H 0.2555 0.6744 0.1751 0.127 Uiso 1 1 calc R
C11 C 0.2032(8) 0.6841(7) 0.2810(6) 0.086(3) Uani 1 1 d .
H11 H 0.1564 0.7374 0.2612 0.103 Uiso 1 1 calc R
C12 C 0.3694(6) 0.6136(8) 0.6113(6) 0.080(2) Uani 1 1 d .
H12A H 0.3129 0.6556 0.6208 0.121 Uiso 1 1 calc R
H12B H 0.4319 0.6483 0.6362 0.121 Uiso 1 1 calc R
H12C H 0.3668 0.5448 0.6366 0.121 Uiso 1 1 calc R
C13 C 0.0890(6) 0.4236(7) 0.2424(6) 0.074(2) Uani 1 1 d .
H13 H 0.1391 0.3725 0.2589 0.089 Uiso 1 1 calc R
C14 C 0.0668(8) 0.4552(9) 0.1584(6) 0.092(3) Uani 1 1 d .
H14 H 0.1011 0.4261 0.1190 0.111 Uiso 1 1 calc R
C15 C -0.0055(9) 0.5288(9) 0.1362(6) 0.094(3) Uani 1 1 d .
H15 H -0.0216 0.5513 0.0803 0.113 Uiso 1 1 calc R
C16 C -0.0566(7) 0.5721(6) 0.1947(5) 0.075(2) Uani 1 1 d .
H16 H -0.1074 0.6227 0.1786 0.090 Uiso 1 1 calc R
C17 C -0.0304(5) 0.5382(6) 0.2783(4) 0.0508(15) Uani 1 1 d .
C18 C -0.0851(5) 0.5770(5) 0.3476(4) 0.0478(16) Uani 1 1 d .
C19 C -0.1185(5) 0.6936(5) 0.3343(4) 0.0533(16) Uani 1 1 d .
C20 C -0.2174(5) 0.7225(6) 0.2997(5) 0.0630(19) Uani 1 1 d .
H20 H -0.2664 0.6708 0.2814 0.076 Uiso 1 1 calc R
C21 C -0.2421(7) 0.8285(7) 0.2926(6) 0.079(2) Uani 1 1 d .
H21 H -0.3084 0.8494 0.2695 0.095 Uiso 1 1 calc R
C22 C -0.1692(7) 0.9028(7) 0.3196(6) 0.077(2) Uani 1 1 d .
H22 H -0.1847 0.9749 0.3159 0.092 Uiso 1 1 calc R
C23 C -0.0716(6) 0.8684(6) 0.3526(5) 0.073(2) Uani 1 1 d .
H23 H -0.0212 0.9191 0.3700 0.087 Uiso 1 1 calc R
C99 C -0.0345(6) 0.2089(6) 0.3808(6) 0.067(2) Uani 1 1 d .
N1 N 0.2346(4) 0.3495(4) 0.4763(4) 0.0531(13) Uani 1 1 d .
N2 N 0.2086(4) 0.6483(5) 0.3602(4) 0.0615(15) Uani 1 1 d .
N3 N 0.0406(4) 0.4641(5) 0.3007(4) 0.0595(15) Uani 1 1 d .
N4 N -0.0464(5) 0.7658(5) 0.3607(4) 0.0630(16) Uani 1 1 d .
N5 N 0.2305(7) 0.8977(8) 0.4782(6) 0.095(3) Uani 1 1 d .
N99 N -0.0233(5) 0.2712(5) 0.4323(4) 0.0608(15) Uani 1 1 d .
O1 O 0.1926(3) 0.5561(3) 0.5057(3) 0.0471(10) Uani 1 1 d .
O2 O 0.3645(3) 0.6017(4) 0.5225(3) 0.0605(12) Uani 1 1 d .
O3 O -0.0221(3) 0.5680(3) 0.4255(3) 0.0430(10) Uani 1 1 d .
O4 O -0.1719(3) 0.5120(4) 0.3394(3) 0.0549(11) Uani 1 1 d .
H4A H -0.1746 0.4854 0.3853 0.082 Uiso 1 1 calc R
O5 O 0.1602(7) 0.8807(6) 0.4192(6) 0.136(3) Uani 1 1 d .
O6 O 0.2365(7) 0.8258(7) 0.5318(7) 0.139(3) Uani 1 1 d .
O7 O 0.2844(8) 0.9722(8) 0.4850(7) 0.171(5) Uani 1 1 d .
O99 O -0.0459(6) 0.1438(7) 0.3254(6) 0.132(3) Uani 1 1 d .
Cd1 Cd 0.07387(3) 0.42078(3) 0.44543(3) 0.0446(2) Uani 1 1 d .
Cd2 Cd 0.10364(4) 0.70580(4) 0.45353(3) 0.0510(2) Uani 1 1 d .

loop_
_atom_site_aniso_label
_atom_site_aniso_U_11
_atom_site_aniso_U_22
_atom_site_aniso_U_33
_atom_site_aniso_U_23
_atom_site_aniso_U_13
_atom_site_aniso_U_12
C1 0.054(4) 0.065(5) 0.067(5) -0.005(4) 0.005(3) 0.003(4)
C2 0.067(5) 0.065(5) 0.120(8) -0.001(5) 0.006(5) 0.010(4)
C3 0.055(5) 0.077(6) 0.140(9) 0.011(6) 0.009(5) -0.002(5)
C4 0.045(4) 0.065(5) 0.123(8) 0.012(5) 0.003(4) -0.003(4)
C5 0.036(3) 0.063(4) 0.055(4) -0.004(3) 0.011(3) -0.004(3)
C6 0.036(3) 0.059(4) 0.046(4) -0.003(3) 0.001(3) -0.005(3)
C7 0.049(4) 0.053(4) 0.076(5) -0.014(3) 0.017(4) -0.015(3)
C8 0.065(5) 0.100(6) 0.069(6) -0.006(5) 0.027(4) -0.002(5)
C9 0.099(8) 0.131(10) 0.081(8) -0.028(6) 0.051(6) -0.035(7)
C10 0.132(9) 0.122(8) 0.067(7) 0.010(6) 0.025(7) -0.028(8)
C11 0.108(7) 0.089(6) 0.061(6) 0.012(5) 0.017(5) -0.028(5)
C12 0.053(4) 0.102(6) 0.080(6) -0.022(5) -0.001(4) -0.013(5)
C13 0.065(5) 0.085(6) 0.073(6) -0.016(4) 0.016(4) -0.010(4)
C14 0.099(7) 0.123(8) 0.060(6) -0.029(6) 0.026(5) -0.028(7)
C15 0.123(8) 0.114(8) 0.048(5) -0.007(5) 0.021(5) -0.037(7)
C16 0.097(6) 0.078(5) 0.044(5) 0.003(4) 0.001(4) -0.021(4)
C17 0.047(3) 0.062(4) 0.040(4) -0.002(3) 0.000(3) -0.013(3)
C18 0.052(4) 0.047(4) 0.036(4) 0.006(3) -0.011(3) -0.011(3)
C19 0.062(4) 0.053(4) 0.041(4) 0.008(3) -0.001(3) -0.005(3)
C20 0.050(4) 0.068(4) 0.061(5) 0.013(4) -0.016(3) -0.001(3)
C21 0.070(5) 0.080(6) 0.078(6) 0.025(5) -0.007(4) 0.007(5)
C22 0.089(6) 0.054(4) 0.085(6) 0.022(4) 0.011(5) 0.014(4)
C23 0.087(6) 0.045(4) 0.077(6) 0.018(4) -0.003(4) -0.008(4)
C99 0.066(5) 0.053(4) 0.080(6) -0.018(4) 0.006(4) 0.000(4)
N1 0.053(3) 0.053(3) 0.051(3) -0.003(3) 0.003(3) 0.005(3)
N2 0.064(4) 0.061(3) 0.057(4) 0.011(3) 0.005(3) -0.010(3)
N3 0.058(3) 0.064(3) 0.056(4) -0.009(3) 0.010(3) -0.007(3)
N4 0.072(4) 0.055(3) 0.057(4) 0.016(3) -0.001(3) -0.012(3)
N5 0.105(6) 0.093(6) 0.086(6) -0.005(5) 0.015(5) -0.046(5)
N99 0.060(4) 0.055(3) 0.065(4) -0.015(3) 0.008(3) -0.006(3)
O1 0.039(2) 0.055(3) 0.045(3) 0.004(2) 0.0041(19) -0.002(2)
O2 0.040(2) 0.072(3) 0.065(3) -0.007(3) 0.000(2) -0.021(2)
O3 0.042(2) 0.047(2) 0.034(2) 0.0036(17) -0.0055(18) 0.0001(17)
O4 0.049(2) 0.059(3) 0.048(3) 0.005(2) -0.011(2) -0.021(2)
O5 0.128(6) 0.100(5) 0.159(8) 0.001(5) -0.024(6) -0.032(5)
O6 0.147(8) 0.120(6) 0.142(8) 0.006(6) 0.009(6) -0.041(6)
O7 0.190(9) 0.144(7) 0.188(10) -0.047(7) 0.060(8) -0.129(8)
O99 0.137(6) 0.121(6) 0.139(7) -0.080(6) 0.029(5) -0.026(5)
Cd1 0.0409(3) 0.0428(3) 0.0465(3) -0.00280(19) 0.0001(2) -0.00362(19)
Cd2 0.0476(3) 0.0446(3) 0.0561(4) 0.0022(2) -0.0013(2) -0.0096(2)

loop_
_atom_type_symbol
_atom_type_description
_atom_type_scat_dispersion_real
_atom_type_scat_dispersion_imag
_atom_type_scat_source
C C 0.0033 0.0016 'International Tables Vol C Tables 4.2.6.8 and 6.1.1.4'
H H 0.0000 0.0000 'International Tables Vol C Tables 4.2.6.8 and 6.1.1.4'
N N 0.0061 0.0033 'International Tables Vol C Tables 4.2.6.8 and 6.1.1.4'
O O 0.0106 0.0060 'International Tables Vol C Tables 4.2.6.8 and 6.1.1.4'
Cd Cd -0.8075 1.2024 'International Tables Vol C Tables 4.2.6.8 and 6.1.1.4'

loop_
_geom_angle_atom_site_label_1
_geom_angle_atom_site_label_2
_geom_angle_atom_site_label_3
_geom_angle
_geom_angle_site_symmetry_1
_geom_angle_site_symmetry_3
N1 C1 C2 121.0(7) . .
N1 C1 H1 119.5 . .
C2 C1 H1 119.5 . .
C1 C2 C3 119.5(8) . .
C1 C2 H2 120.2 . .
C3 C2 H2 120.2 . .
C4 C3 C2 118.7(8) . .
C4 C3 H3 120.6 . .
C2 C3 H3 120.6 . .
C3 C4 C5 120.6(8) . .
C3 C4 H4 119.7 . .
C5 C4 H4 119.7 . .
N1 C5 C4 120.4(6) . .
N1 C5 C6 115.6(5) . .
C4 C5 C6 124.0(6) . .
O1 C6 O2 113.1(5) . .
O1 C6 C5 110.6(5) . .
O2 C6 C5 108.8(5) . .
O1 C6 C7 111.5(5) . .
O2 C6 C7 100.4(5) . .
C5 C6 C7 112.0(6) . .
N2 C7 C8 122.7(8) . .
N2 C7 C6 115.5(6) . .
C8 C7 C6 121.8(7) . .
C9 C8 C7 116.1(9) . .
C9 C8 H8 121.9 . .
C7 C8 H8 121.9 . .
C10 C9 C8 120.0(9) . .
C10 C9 H9 120.0 . .
C8 C9 H9 120.0 . .
C11 C10 C9 120.2(10) . .
C11 C10 H10 119.9 . .
C9 C10 H10 119.9 . .
C10 C11 N2 123.2(10) . .
C10 C11 H11 118.4 . .
N2 C11 H11 118.4 . .
O2 C12 H12A 109.5 . .
O2 C12 H12B 109.5 . .
H12A C12 H12B 109.5 . .
O2 C12 H12C 109.5 . .
H12A C12 H12C 109.5 . .
H12B C12 H12C 109.5 . .
N3 C13 C14 122.4(9) . .
N3 C13 H13 118.8 . .
C14 C13 H13 118.8 . .
C15 C14 C13 117.8(9) . .
C15 C14 H14 121.1 . .
C13 C14 H14 121.1 . .
C14 C15 C16 121.3(9) . .
C14 C15 H15 119.4 . .
C16 C15 H15 119.4 . .
C15 C16 C17 118.4(9) . .
C15 C16 H16 120.8 . .
C17 C16 H16 120.8 . .
N3 C17 C16 120.6(7) . .
N3 C17 C18 116.3(6) . .
C16 C17 C18 122.9(7) . .
O3 C18 O4 112.7(5) . .
O3 C18 C17 110.3(5) . .
O4 C18 C17 104.5(5) . .
O3 C18 C19 108.5(5) . .
O4 C18 C19 109.2(5) . .
C17 C18 C19 111.7(5) . .
N4 C19 C20 121.9(6) . .
N4 C19 C18 115.6(6) . .
C20 C19 C18 122.5(6) . .
C21 C20 C19 119.0(7) . .
C21 C20 H20 120.5 . .
C19 C20 H20 120.5 . .
C22 C21 C20 119.6(8) . .
C22 C21 H21 120.2 . .
C20 C21 H21 120.2 . .
C21 C22 C23 118.4(7) . .
C21 C22 H22 120.8 . .
C23 C22 H22 120.8 . .
N4 C23 C22 122.9(8) . .
N4 C23 H23 118.6 . .
C22 C23 H23 118.6 . .
N99 C99 O99 179.1(11) . .
C5 N1 C1 119.6(6) . .
C5 N1 Cd1 116.0(4) . .
C1 N1 Cd1 123.7(5) . .
C7 N2 C11 117.8(7) . .
C7 N2 Cd2 117.0(5) . .
C11 N2 Cd2 125.1(6) . .
C17 N3 C13 119.5(7) . .
C17 N3 Cd1 114.7(4) . .
C13 N3 Cd1 125.7(6) . .
C19 N4 C23 118.3(6) . .
C19 N4 Cd2 117.0(4) . .
C23 N4 Cd2 122.3(5) . .
O7 N5 O5 125.4(12) . .
O7 N5 O6 124.1(11) . .
O5 N5 O6 110.5(9) . .
C99 N99 Cd1 129.2(6) . .
C99 N99 Cd2 130.8(6) . 3_566
Cd1 N99 Cd2 99.7(2) . 3_566
C6 O1 Cd2 117.4(4) . .
C6 O1 Cd1 107.5(4) . .
Cd2 O1 Cd1 100.21(16) . .
C12 O2 C6 114.7(5) . .
C18 O3 Cd1 115.6(4) . .
C18 O3 Cd1 125.3(4) . 3_566
Cd1 O3 Cd1 100.67(16) . 3_566
C18 O3 Cd2 113.3(3) . .
Cd1 O3 Cd2 101.99(16) . .
Cd1 O3 Cd2 96.23(15) 3_566 .
C18 O4 H4A 109.5 . .
N5 O5 Cd2 102.0(7) . .
N5 O6 Cd2 98.4(7) . .
O3 Cd1 N99 111.59(19) . .
O3 Cd1 N1 147.28(18) . .
N99 Cd1 N1 101.1(2) . .
O3 Cd1 O3 79.33(16) . 3_566
N99 Cd1 O3 82.45(19) . 3_566
N1 Cd1 O3 105.10(18) . 3_566
O3 Cd1 N3 71.02(19) . .
N99 Cd1 N3 96.0(2) . .
N1 Cd1 N3 107.0(2) . .
O3 Cd1 N3 147.48(18) 3_566 .
O3 Cd1 O1 77.81(14) . .
N99 Cd1 O1 161.1(2) . .
N1 Cd1 O1 70.71(17) . .
O3 Cd1 O1 83.34(14) 3_566 .
N3 Cd1 O1 102.67(18) . .
O1 Cd2 N99 95.68(19) . 3_566
O1 Cd2 N2 69.67(18) . .
N99 Cd2 N2 165.2(2) 3_566 .
O1 Cd2 N4 143.43(18) . .
N99 Cd2 N4 89.7(2) 3_566 .
N2 Cd2 N4 103.3(2) . .
O1 Cd2 O3 76.80(14) . .
N99 Cd2 O3 79.79(19) 3_566 .
N2 Cd2 O3 98.17(18) . .
N4 Cd2 O3 68.61(17) . .
O1 Cd2 O5 131.6(2) . .
N99 Cd2 O5 106.3(3) 3_566 .
N2 Cd2 O5 83.2(3) . .
N4 Cd2 O5 80.3(3) . .
O3 Cd2 O5 148.4(2) . .
O1 Cd2 O6 92.5(3) . .
N99 Cd2 O6 85.3(3) 3_566 .
N2 Cd2 O6 93.1(3) . .
N4 Cd2 O6 124.1(3) . .
O3 Cd2 O6 160.5(3) . .
O5 Cd2 O6 48.7(3) . .

loop_
_geom_bond_atom_site_label_1
_geom_bond_atom_site_label_2
_geom_bond_distance
_geom_bond_site_symmetry_2
C1 N1 1.357(10) .
C1 C2 1.369(11) .
C1 H1 0.9300 .
C2 C3 1.375(12) .
C2 H2 0.9300 .
C3 C4 1.368(12) .
C3 H3 0.9300 .
C4 C5 1.368(10) .
C4 H4 0.9300 .
C5 N1 1.345(8) .
C5 C6 1.529(9) .
C6 O1 1.360(8) .
C6 O2 1.438(8) .
C6 C7 1.534(11) .
C7 N2 1.342(9) .
C7 C8 1.415(10) .
C8 C9 1.397(14) .
C8 H8 0.9300 .
C9 C10 1.363(15) .
C9 H9 0.9300 .
C10 C11 1.338(14) .
C10 H10 0.9300 .
C11 N2 1.344(10) .
C11 H11 0.9300 .
C12 O2 1.429(10) .
C12 H12A 0.9600 .
C12 H12B 0.9600 .
C12 H12C 0.9600 .
C13 N3 1.342(10) .
C13 C14 1.387(13) .
C13 H13 0.9300 .
C14 C15 1.337(14) .
C14 H14 0.9300 .
C15 C16 1.382(13) .
C15 H15 0.9300 .
C16 C17 1.393(10) .
C16 H16 0.9300 .
C17 N3 1.330(9) .
C17 C18 1.532(10) .
C18 O3 1.375(7) .
C18 O4 1.406(7) .
C18 C19 1.536(9) .
C19 N4 1.333(9) .
C19 C20 1.381(10) .
C20 C21 1.373(10) .
C20 H20 0.9300 .
C21 C22 1.360(12) .
C21 H21 0.9300 .
C22 C23 1.381(11) .
C22 H22 0.9300 .
C23 N4 1.333(10) .
C23 H23 0.9300 .
C99 N99 1.130(9) .
C99 O99 1.199(10) .
N1 Cd1 2.295(5) .
N2 Cd2 2.364(6) .
N3 Cd1 2.355(6) .
N4 Cd2 2.382(6) .
N5 O7 1.174(10) .
N5 O5 1.220(11) .
N5 O6 1.242(12) .
N99 Cd1 2.274(6) .
N99 Cd2 2.326(6) 3_566
O1 Cd2 2.297(4) .
O1 Cd1 2.401(4) .
O3 Cd1 2.240(4) .
O3 Cd1 2.324(4) 3_566
O3 Cd2 2.397(4) .
O4 H4A 0.8200 .
O5 Cd2 2.425(8) .
O6 Cd2 2.482(9) .
Cd1 O3 2.324(4) 3_566
Cd2 N99 2.326(6) 3_566
